data_7003365
loop_
_publ_author_name
'Pugh, David'
'Boyle, Aimee'
'Danopoulos, Andreas A.'

_publ_section_title
;
 &#x2018;Pincer&#x2019; pyridine dicarbene complexes of nickel and
 their derivatives. Unusual ring opening of a coordinated
 imidazol-2-ylidene
;
_journal_issue 8
_journal_name_full 'Dalton Transactions'
_journal_page_first 1087
_journal_page_last 1094
_journal_paper_doi 10.1039/b715769j
_journal_year 2008
_chemical_formula_moiety 'C35 H41 Br N5 Ni, F6 P'
_chemical_formula_sum 'C35 H41 Br F6 N5 Ni P'
_chemical_formula_weight 815.32
_chemical_name_systematic
;
?
;
_space_group_IT_number 15
_symmetry_cell_setting monoclinic
_symmetry_space_group_name_Hall '-C 2yc'
_symmetry_space_group_name_H-M 'C 1 2/c 1'
_atom_sites_solution_hydrogens geom
_atom_sites_solution_primary direct
_atom_sites_solution_secondary difmap
_audit_creation_method SHELXL-97
_cell_angle_alpha 90.00
_cell_angle_beta 99.3100(10)
_cell_angle_gamma 90.00
_cell_formula_units_Z 8
_cell_length_a 35.7904(8)
_cell_length_b 8.6403(2)
_cell_length_c 23.4502(5)
_cell_measurement_reflns_used 8626
_cell_measurement_temperature 120(2)
_cell_measurement_theta_max 27.48
_cell_measurement_theta_min 2.91
_cell_volume 7156.2(3)
_computing_cell_refinement 'DENZO (Otwinowski & Minor, 1997) & COLLECT (Hooft, R.W.W., 1998)'
_computing_data_collection 'COLLECT (Hooft, R.W.W., 1998)'
_computing_data_reduction 'DENZO (Otwinowski & Minor, 1997) & COLLECT (Hooft, R.W.W., 1998)'
_computing_molecular_graphics 'ORTEP-III (Farrugia, 1997)'
_computing_publication_material 'PLATON (Spek, 2003), WinGX (Farrugia, 1999) and enCIFer (Allen et al., 2004).'
_computing_structure_refinement 'SHELXL-97 (Sheldrick, 1997)'
_computing_structure_solution 'SHELXS-97 (Sheldrick, 1997)'
_diffrn_ambient_temperature 120(2)
_diffrn_detector_area_resol_mean 9.091
_diffrn_measured_fraction_theta_full 0.996
_diffrn_measured_fraction_theta_max 0.996
_diffrn_measurement_device_type 'Bruker-Nonius 95mm CCD camera on \k-goniostat'
_diffrn_measurement_method '\f & \w scans'
_diffrn_radiation_monochromator '10cm confocal mirrors'
_diffrn_radiation_source 'Bruker-Nonius FR591 rotating anode'
_diffrn_radiation_type MoK\a
_diffrn_radiation_wavelength 0.71073
_diffrn_reflns_av_R_equivalents 0.0568
_diffrn_reflns_av_sigmaI/netI 0.0497
_diffrn_reflns_limit_h_max 46
_diffrn_reflns_limit_h_min -42
_diffrn_reflns_limit_k_max 11
_diffrn_reflns_limit_k_min -11
_diffrn_reflns_limit_l_max 30
_diffrn_reflns_limit_l_min -30
_diffrn_reflns_number 41758
_diffrn_reflns_theta_full 27.52
_diffrn_reflns_theta_max 27.52
_diffrn_reflns_theta_min 2.92
_diffrn_standards_number 0
_exptl_absorpt_coefficient_mu 1.768
_exptl_absorpt_correction_T_max 0.9326
_exptl_absorpt_correction_T_min 0.8159
_exptl_absorpt_correction_type multi-scan
_exptl_absorpt_process_details 'SADABS V2.10 (Sheldrick, G.M., 2003)'
_exptl_crystal_colour orange
_exptl_crystal_density_diffrn 1.514
_exptl_crystal_density_method 'not measured'
_exptl_crystal_description block
_exptl_crystal_F_000 3344
_exptl_crystal_size_max 0.12
_exptl_crystal_size_mid 0.12
_exptl_crystal_size_min 0.04
_refine_diff_density_max 0.383
_refine_diff_density_min -0.382
_refine_diff_density_rms 0.082
_refine_ls_extinction_method none
_refine_ls_goodness_of_fit_ref 1.020
_refine_ls_hydrogen_treatment constr
_refine_ls_matrix_type full
_refine_ls_number_parameters 450
_refine_ls_number_reflns 8207
_refine_ls_number_restraints 0
_refine_ls_restrained_S_all 1.020
_refine_ls_R_factor_all 0.0583
_refine_ls_R_factor_gt 0.0394
_refine_ls_shift/su_max 0.043
_refine_ls_shift/su_mean 0.005
_refine_ls_structure_factor_coef Fsqd
_refine_ls_weighting_details 'calc w=1/[\s^2^(Fo^2^)+(0.0150P)^2^+21.0296P] where P=(Fo^2^+2Fc^2^)/3'
_refine_ls_weighting_scheme calc
_refine_ls_wR_factor_gt 0.0722
_refine_ls_wR_factor_ref 0.0781
_reflns_number_gt 6537
_reflns_number_total 8207
_reflns_threshold_expression >2sigma(I)
_cod_data_source_file b715769j.txt
_cod_data_source_block 3PF6
_cod_depositor_comments
;
The following automatic conversions were performed:
'_symmetry_cell_setting' value 'Monoclinic' changed to 'monoclinic'
according to '/home/saulius/struct/CIF-dictionaries/cif_core.dic'
dictionary named 'cif_core.dic' version 2.4.1 from 2010-06-29.

Automatic conversion script
Id: cif_fix_enum 1527 2010-12-29 10:47:43Z saulius 
;
_cod_original_sg_symbol_H-M C2/c
_cod_database_code 7003365

loop_
_symmetry_equiv_pos_as_xyz
'x, y, z'
'-x, y, -z+1/2'
'x+1/2, y+1/2, z'
'-x+1/2, y+1/2, -z+1/2'
'-x, -y, -z'
'x, -y, z-1/2'
'-x+1/2, -y+1/2, -z'
'x+1/2, -y+1/2, z-1/2'

loop_
_atom_site_label
_atom_site_type_symbol
_atom_site_fract_x
_atom_site_fract_y
_atom_site_fract_z
_atom_site_U_iso_or_equiv
_atom_site_adp_type
_atom_site_occupancy
_atom_site_symmetry_multiplicity
_atom_site_calc_flag
_atom_site_refinement_flags
_atom_site_disorder_assembly
_atom_site_disorder_group
C1 C 0.11569(7) 0.0738(3) 0.23875(10) 0.0177(5) Uani 1 1 d . . .
C2 C 0.11942(7) -0.0872(3) 0.23744(11) 0.0194(6) Uani 1 1 d . . .
C3 C 0.08984(7) -0.1739(3) 0.25314(12) 0.0259(6) Uani 1 1 d . . .
H3 H 0.0910 -0.2836 0.2521 0.031 Uiso 1 1 calc R . .
C4 C 0.05885(7) -0.1026(4) 0.27015(12) 0.0284(7) Uani 1 1 d . . .
H4 H 0.0392 -0.1639 0.2812 0.034 Uiso 1 1 calc R . .
C5 C 0.05618(7) 0.0564(3) 0.27129(12) 0.0264(6) Uani 1 1 d . . .
H5 H 0.0347 0.1034 0.2833 0.032 Uiso 1 1 calc R . .
C6 C 0.08450(7) 0.1495(3) 0.25499(11) 0.0197(6) Uani 1 1 d . . .
C7 C 0.15385(7) -0.1667(3) 0.22056(12) 0.0245(6) Uani 1 1 d . . .
H7 H 0.1683 -0.0877 0.2017 0.029 Uiso 1 1 calc R . .
C8 C 0.17974(8) -0.2268(4) 0.27379(15) 0.0448(9) Uani 1 1 d . . .
H8A H 0.1867 -0.1413 0.3009 0.067 Uiso 1 1 calc R . .
H8B H 0.2026 -0.2709 0.2623 0.067 Uiso 1 1 calc R . .
H8C H 0.1665 -0.3068 0.2924 0.067 Uiso 1 1 calc R . .
C9 C 0.14325(9) -0.2982(4) 0.17742(14) 0.0363(7) Uani 1 1 d . . .
H9A H 0.1321 -0.3836 0.1965 0.054 Uiso 1 1 calc R . .
H9B H 0.1660 -0.3347 0.1632 0.054 Uiso 1 1 calc R . .
H9C H 0.1248 -0.2606 0.1449 0.054 Uiso 1 1 calc R . .
C10 C 0.08088(7) 0.3248(3) 0.25274(11) 0.0227(6) Uani 1 1 d . . .
H10 H 0.1070 0.3691 0.2567 0.027 Uiso 1 1 calc R . .
C11 C 0.05928(9) 0.3746(4) 0.19392(13) 0.0371(8) Uani 1 1 d . . .
H11A H 0.0726 0.3371 0.1633 0.056 Uiso 1 1 calc R . .
H11B H 0.0577 0.4878 0.1923 0.056 Uiso 1 1 calc R . .
H11C H 0.0337 0.3309 0.1885 0.056 Uiso 1 1 calc R . .
C12 C 0.06196(10) 0.3922(4) 0.30104(14) 0.0406(8) Uani 1 1 d . . .
H12A H 0.0358 0.3553 0.2969 0.061 Uiso 1 1 calc R . .
H12B H 0.0621 0.5055 0.2987 0.061 Uiso 1 1 calc R . .
H12C H 0.0759 0.3592 0.3385 0.061 Uiso 1 1 calc R . .
C13 C 0.15305(6) 0.2154(3) 0.17318(11) 0.0153(5) Uani 1 1 d . . .
C14 C 0.17392(7) 0.2285(3) 0.26948(11) 0.0218(6) Uani 1 1 d . . .
H14 H 0.1752 0.2110 0.3097 0.026 Uiso 1 1 calc R . .
C15 C 0.19802(7) 0.3143(3) 0.24475(11) 0.0202(6) Uani 1 1 d . . .
H15 H 0.2195 0.3696 0.2635 0.024 Uiso 1 1 calc R . .
C16 C 0.20062(6) 0.3640(3) 0.13954(11) 0.0155(5) Uani 1 1 d . . .
C17 C 0.23264(7) 0.4528(3) 0.14148(11) 0.0184(5) Uani 1 1 d . . .
H17 H 0.2473 0.4830 0.1772 0.022 Uiso 1 1 calc R . .
C18 C 0.24262(7) 0.4963(3) 0.08900(12) 0.0207(6) Uani 1 1 d . . .
H18 H 0.2644 0.5588 0.0887 0.025 Uiso 1 1 calc R . .
C19 C 0.22142(7) 0.4502(3) 0.03709(11) 0.0200(6) Uani 1 1 d . . .
H19 H 0.2284 0.4788 0.0011 0.024 Uiso 1 1 calc R . .
C20 C 0.18988(6) 0.3613(3) 0.03988(11) 0.0163(5) Uani 1 1 d . . .
C21 C 0.13509(6) 0.2117(3) 0.00877(11) 0.0160(5) Uani 1 1 d . . .
C22 C 0.16335(7) 0.3081(3) -0.06486(11) 0.0214(6) Uani 1 1 d . . .
H22 H 0.1805 0.3620 -0.0847 0.026 Uiso 1 1 calc R . .
C23 C 0.13299(7) 0.2242(3) -0.08827(11) 0.0215(6) Uani 1 1 d . . .
H23 H 0.1246 0.2071 -0.1283 0.026 Uiso 1 1 calc R . .
C24 C 0.08290(7) 0.0675(3) -0.05358(10) 0.0176(5) Uani 1 1 d . . .
C25 C 0.08822(7) -0.0921(3) -0.04831(11) 0.0191(6) Uani 1 1 d . . .
C26 C 0.05623(7) -0.1849(3) -0.06217(11) 0.0241(6) Uani 1 1 d . . .
H26 H 0.0586 -0.2943 -0.0596 0.029 Uiso 1 1 calc R . .
C27 C 0.02095(7) -0.1193(4) -0.07971(12) 0.0269(6) Uani 1 1 d . . .
H27 H -0.0005 -0.1843 -0.0895 0.032 Uiso 1 1 calc R . .
C28 C 0.01654(7) 0.0389(4) -0.08316(12) 0.0265(6) Uani 1 1 d . . .
H28 H -0.0080 0.0815 -0.0947 0.032 Uiso 1 1 calc R . .
C29 C 0.04759(7) 0.1373(3) -0.07003(11) 0.0203(6) Uani 1 1 d . . .
C30 C 0.12722(7) -0.1620(3) -0.02778(12) 0.0256(6) Uani 1 1 d . . .
H30 H 0.1419 -0.0861 -0.0008 0.031 Uiso 1 1 calc R . .
C31 C 0.12540(9) -0.3136(4) 0.00536(14) 0.0387(8) Uani 1 1 d . . .
H31A H 0.1096 -0.2991 0.0354 0.058 Uiso 1 1 calc R . .
H31B H 0.1510 -0.3439 0.0233 0.058 Uiso 1 1 calc R . .
H31C H 0.1144 -0.3948 -0.0214 0.058 Uiso 1 1 calc R . .
C32 C 0.14902(9) -0.1869(4) -0.07832(15) 0.0410(8) Uani 1 1 d . . .
H32A H 0.1359 -0.2645 -0.1048 0.061 Uiso 1 1 calc R . .
H32B H 0.1747 -0.2230 -0.0634 0.061 Uiso 1 1 calc R . .
H32C H 0.1504 -0.0891 -0.0990 0.061 Uiso 1 1 calc R . .
C33 C 0.04293(7) 0.3127(3) -0.06953(12) 0.0249(6) Uani 1 1 d . . .
H33 H 0.0657 0.3599 -0.0823 0.030 Uiso 1 1 calc R . .
C34 C 0.04156(8) 0.3687(3) -0.00776(12) 0.0300(7) Uani 1 1 d . . .
H34A H 0.0193 0.3247 0.0057 0.045 Uiso 1 1 calc R . .
H34B H 0.0400 0.4819 -0.0074 0.045 Uiso 1 1 calc R . .
H34C H 0.0645 0.3351 0.0178 0.045 Uiso 1 1 calc R . .
C35 C 0.00778(8) 0.3707(4) -0.11018(14) 0.0369(8) Uani 1 1 d . . .
H35A H 0.0079 0.3297 -0.1491 0.055 Uiso 1 1 calc R . .
H35B H 0.0080 0.4840 -0.1114 0.055 Uiso 1 1 calc R . .
H35C H -0.0151 0.3353 -0.0960 0.055 Uiso 1 1 calc R . .
N1 N 0.14650(5) 0.1691(2) 0.22552(9) 0.0159(4) Uani 1 1 d . . .
N2 N 0.18505(5) 0.3053(2) 0.18613(9) 0.0157(4) Uani 1 1 d . . .
N3 N 0.17935(5) 0.3212(2) 0.08998(9) 0.0147(4) Uani 1 1 d . . .
N4 N 0.16422(5) 0.2991(2) -0.00598(9) 0.0165(4) Uani 1 1 d . . .
N5 N 0.11602(5) 0.1668(3) -0.04276(9) 0.0169(5) Uani 1 1 d . . .
F1 F 0.24336(4) 0.10486(18) 0.07933(7) 0.0293(4) Uani 1 1 d . . .
F2 F 0.23918(4) 0.04834(18) 0.17240(7) 0.0272(4) Uani 1 1 d . . .
F3 F 0.19480(4) -0.0417(2) 0.10035(7) 0.0338(4) Uani 1 1 d . . .
F4 F 0.23690(4) -0.20643(18) 0.15140(6) 0.0263(4) Uani 1 1 d . . .
F5 F 0.24072(5) -0.15133(19) 0.05768(7) 0.0352(4) Uani 1 1 d . . .
F6 F 0.28515(4) -0.06066(19) 0.12944(7) 0.0323(4) Uani 1 1 d . . .
P1 P 0.239645(18) -0.05174(8) 0.11478(3) 0.01860(15) Uani 1 1 d . . .
Ni1 Ni 0.137216(8) 0.19462(4) 0.091093(13) 0.01389(8) Uani 1 1 d . . .
Br1 Br 0.085792(7) 0.04115(3) 0.092960(11) 0.01994(7) Uani 1 1 d . . .

loop_
_atom_site_aniso_label
_atom_site_aniso_U_11
_atom_site_aniso_U_22
_atom_site_aniso_U_33
_atom_site_aniso_U_23
_atom_site_aniso_U_13
_atom_site_aniso_U_12
C1 0.0153(12) 0.0254(15) 0.0127(12) 0.0049(11) 0.0029(9) -0.0024(11)
C2 0.0202(12) 0.0245(15) 0.0135(12) 0.0039(11) 0.0023(10) -0.0005(11)
C3 0.0274(14) 0.0252(16) 0.0254(15) 0.0033(13) 0.0051(11) -0.0047(12)
C4 0.0203(13) 0.0350(18) 0.0317(16) 0.0056(14) 0.0096(11) -0.0090(12)
C5 0.0197(13) 0.0334(18) 0.0281(15) 0.0045(13) 0.0095(11) 0.0012(12)
C6 0.0181(12) 0.0257(15) 0.0157(13) 0.0031(11) 0.0037(10) 0.0014(11)
C7 0.0256(14) 0.0205(15) 0.0299(15) 0.0049(12) 0.0122(11) 0.0025(12)
C8 0.0270(16) 0.058(2) 0.048(2) -0.0047(18) -0.0014(14) 0.0120(16)
C9 0.0407(17) 0.0319(18) 0.0367(18) -0.0040(15) 0.0072(14) 0.0104(15)
C10 0.0178(12) 0.0285(16) 0.0224(14) 0.0021(12) 0.0052(10) 0.0030(11)
C11 0.0438(18) 0.0332(19) 0.0310(17) 0.0026(15) -0.0044(14) 0.0097(15)
C12 0.054(2) 0.035(2) 0.0389(19) -0.0001(16) 0.0255(16) 0.0062(16)
C13 0.0119(11) 0.0144(13) 0.0203(13) -0.0005(11) 0.0043(9) 0.0010(10)
C14 0.0180(12) 0.0311(17) 0.0156(13) -0.0031(12) 0.0006(10) -0.0025(11)
C15 0.0182(12) 0.0242(15) 0.0174(13) -0.0043(12) 0.0004(10) -0.0012(11)
C16 0.0158(11) 0.0129(13) 0.0187(13) -0.0010(11) 0.0053(9) 0.0018(10)
C17 0.0145(11) 0.0168(14) 0.0239(14) -0.0024(11) 0.0031(10) -0.0013(10)
C18 0.0155(12) 0.0168(14) 0.0314(15) 0.0006(12) 0.0089(11) -0.0019(10)
C19 0.0196(12) 0.0191(14) 0.0233(14) 0.0047(12) 0.0096(10) 0.0001(11)
C20 0.0143(11) 0.0159(14) 0.0189(13) 0.0012(11) 0.0036(9) 0.0018(10)
C21 0.0105(11) 0.0166(14) 0.0216(13) 0.0025(11) 0.0048(9) 0.0012(10)
C22 0.0182(12) 0.0284(16) 0.0189(13) 0.0053(12) 0.0065(10) -0.0014(11)
C23 0.0194(12) 0.0314(17) 0.0150(13) 0.0029(12) 0.0067(10) -0.0009(11)
C24 0.0154(12) 0.0245(15) 0.0136(12) -0.0004(11) 0.0043(9) -0.0039(10)
C25 0.0202(12) 0.0234(15) 0.0144(12) 0.0003(11) 0.0047(10) 0.0009(11)
C26 0.0306(14) 0.0232(16) 0.0194(14) -0.0030(12) 0.0067(11) -0.0035(12)
C27 0.0224(13) 0.0360(18) 0.0219(14) -0.0019(13) 0.0027(11) -0.0109(13)
C28 0.0158(12) 0.0362(18) 0.0271(15) 0.0079(14) 0.0023(11) -0.0011(12)
C29 0.0161(12) 0.0289(16) 0.0168(13) 0.0044(12) 0.0051(10) -0.0005(11)
C30 0.0242(14) 0.0201(15) 0.0314(16) -0.0056(13) 0.0010(11) 0.0028(12)
C31 0.0399(18) 0.0291(18) 0.046(2) 0.0043(16) 0.0044(15) 0.0127(15)
C32 0.0333(17) 0.041(2) 0.053(2) -0.0001(17) 0.0197(15) 0.0102(15)
C33 0.0178(12) 0.0279(16) 0.0297(15) 0.0111(13) 0.0060(11) 0.0026(11)
C34 0.0324(15) 0.0243(17) 0.0346(17) 0.0077(14) 0.0094(13) 0.0089(13)
C35 0.0327(16) 0.039(2) 0.0388(18) 0.0143(16) 0.0048(13) 0.0089(14)
N1 0.0133(10) 0.0188(12) 0.0162(11) 0.0019(9) 0.0048(8) -0.0006(8)
N2 0.0137(9) 0.0184(12) 0.0156(10) -0.0018(9) 0.0041(8) -0.0005(9)
N3 0.0141(9) 0.0133(11) 0.0173(11) 0.0012(9) 0.0041(8) 0.0003(8)
N4 0.0133(10) 0.0191(12) 0.0182(11) 0.0032(9) 0.0058(8) 0.0002(9)
N5 0.0135(9) 0.0224(12) 0.0154(11) 0.0036(9) 0.0045(8) 0.0002(9)
F1 0.0393(9) 0.0207(9) 0.0312(9) 0.0094(7) 0.0159(7) 0.0071(7)
F2 0.0346(9) 0.0237(9) 0.0252(8) -0.0042(7) 0.0106(7) 0.0025(7)
F3 0.0215(8) 0.0441(11) 0.0351(10) 0.0074(9) 0.0021(7) 0.0010(8)
F4 0.0387(9) 0.0193(9) 0.0225(8) 0.0046(7) 0.0093(7) -0.0016(7)
F5 0.0632(12) 0.0238(9) 0.0217(9) -0.0009(7) 0.0163(8) 0.0034(8)
F6 0.0208(8) 0.0357(10) 0.0423(10) 0.0091(8) 0.0109(7) 0.0065(7)
P1 0.0203(3) 0.0176(4) 0.0193(3) 0.0026(3) 0.0075(3) 0.0032(3)
Ni1 0.01120(14) 0.01702(18) 0.01401(16) 0.00175(14) 0.00370(11) -0.00209(13)
Br1 0.01521(12) 0.02686(16) 0.01805(13) 0.00257(11) 0.00356(9) -0.00713(11)

loop_
_atom_type_symbol
_atom_type_description
_atom_type_scat_dispersion_real
_atom_type_scat_dispersion_imag
_atom_type_scat_source
C C 0.0033 0.0016 'International Tables Vol C Tables 4.2.6.8 and 6.1.1.4'
H H 0.0000 0.0000 'International Tables Vol C Tables 4.2.6.8 and 6.1.1.4'
N N 0.0061 0.0033 'International Tables Vol C Tables 4.2.6.8 and 6.1.1.4'
F F 0.0171 0.0103 'International Tables Vol C Tables 4.2.6.8 and 6.1.1.4'
P P 0.1023 0.0942 'International Tables Vol C Tables 4.2.6.8 and 6.1.1.4'
Ni Ni 0.3393 1.1124 'International Tables Vol C Tables 4.2.6.8 and 6.1.1.4'
Br Br -0.2901 2.4595 'International Tables Vol C Tables 4.2.6.8 and 6.1.1.4'

loop_
_geom_angle_atom_site_label_1
_geom_angle_atom_site_label_2
_geom_angle_atom_site_label_3
_geom_angle
_geom_angle_site_symmetry_1
_geom_angle_site_symmetry_3
_geom_angle_publ_flag
C6 C1 C2 123.6(2) . . ?
C6 C1 N1 117.5(2) . . ?
C2 C1 N1 118.8(2) . . ?
C3 C2 C1 116.7(2) . . ?
C3 C2 C7 120.6(2) . . ?
C1 C2 C7 122.7(2) . . ?
C4 C3 C2 121.1(3) . . ?
C4 C3 H3 119.5 . . ?
C2 C3 H3 119.5 . . ?
C5 C4 C3 120.7(3) . . ?
C5 C4 H4 119.6 . . ?
C3 C4 H4 119.6 . . ?
C4 C5 C6 120.9(2) . . ?
C4 C5 H5 119.5 . . ?
C6 C5 H5 119.5 . . ?
C5 C6 C1 116.9(3) . . ?
C5 C6 C10 121.5(2) . . ?
C1 C6 C10 121.6(2) . . ?
C2 C7 C8 110.7(2) . . ?
C2 C7 C9 112.6(2) . . ?
C8 C7 C9 110.0(3) . . ?
C2 C7 H7 107.8 . . ?
C8 C7 H7 107.8 . . ?
C9 C7 H7 107.8 . . ?
C7 C8 H8A 109.5 . . ?
C7 C8 H8B 109.5 . . ?
H8A C8 H8B 109.5 . . ?
C7 C8 H8C 109.5 . . ?
H8A C8 H8C 109.5 . . ?
H8B C8 H8C 109.5 . . ?
C7 C9 H9A 109.5 . . ?
C7 C9 H9B 109.5 . . ?
H9A C9 H9B 109.5 . . ?
C7 C9 H9C 109.5 . . ?
H9A C9 H9C 109.5 . . ?
H9B C9 H9C 109.5 . . ?
C6 C10 C12 113.6(2) . . ?
C6 C10 C11 109.8(2) . . ?
C12 C10 C11 110.0(2) . . ?
C6 C10 H10 107.7 . . ?
C12 C10 H10 107.7 . . ?
C11 C10 H10 107.7 . . ?
C10 C11 H11A 109.5 . . ?
C10 C11 H11B 109.5 . . ?
H11A C11 H11B 109.5 . . ?
C10 C11 H11C 109.5 . . ?
H11A C11 H11C 109.5 . . ?
H11B C11 H11C 109.5 . . ?
C10 C12 H12A 109.5 . . ?
C10 C12 H12B 109.5 . . ?
H12A C12 H12B 109.5 . . ?
C10 C12 H12C 109.5 . . ?
H12A C12 H12C 109.5 . . ?
H12B C12 H12C 109.5 . . ?
N1 C13 N2 103.2(2) . . ?
N1 C13 Ni1 144.78(19) . . ?
N2 C13 Ni1 111.90(16) . . ?
C15 C14 N1 107.9(2) . . ?
C15 C14 H14 126.0 . . ?
N1 C14 H14 126.0 . . ?
C14 C15 N2 105.3(2) . . ?
C14 C15 H15 127.3 . . ?
N2 C15 H15 127.3 . . ?
N3 C16 C17 122.6(2) . . ?
N3 C16 N2 109.7(2) . . ?
C17 C16 N2 127.7(2) . . ?
C16 C17 C18 117.1(2) . . ?
C16 C17 H17 121.5 . . ?
C18 C17 H17 121.5 . . ?
C19 C18 C17 121.2(2) . . ?
C19 C18 H18 119.4 . . ?
C17 C18 H18 119.4 . . ?
C20 C19 C18 117.1(2) . . ?
C20 C19 H19 121.4 . . ?
C18 C19 H19 121.4 . . ?
N3 C20 C19 122.5(2) . . ?
N3 C20 N4 109.4(2) . . ?
C19 C20 N4 128.2(2) . . ?
N5 C21 N4 103.1(2) . . ?
N5 C21 Ni1 144.17(18) . . ?
N4 C21 Ni1 112.66(17) . . ?
C23 C22 N4 105.3(2) . . ?
C23 C22 H22 127.3 . . ?
N4 C22 H22 127.3 . . ?
C22 C23 N5 107.5(2) . . ?
C22 C23 H23 126.3 . . ?
N5 C23 H23 126.3 . . ?
C25 C24 C29 123.8(2) . . ?
C25 C24 N5 118.2(2) . . ?
C29 C24 N5 118.0(2) . . ?
C26 C25 C24 117.0(2) . . ?
C26 C25 C30 121.4(2) . . ?
C24 C25 C30 121.6(2) . . ?
C27 C26 C25 120.6(3) . . ?
C27 C26 H26 119.7 . . ?
C25 C26 H26 119.7 . . ?
C28 C27 C26 121.0(3) . . ?
C28 C27 H27 119.5 . . ?
C26 C27 H27 119.5 . . ?
C27 C28 C29 120.9(3) . . ?
C27 C28 H28 119.6 . . ?
C29 C28 H28 119.6 . . ?
C28 C29 C24 116.8(3) . . ?
C28 C29 C33 121.6(2) . . ?
C24 C29 C33 121.5(2) . . ?
C25 C30 C31 112.8(2) . . ?
C25 C30 C32 111.4(2) . . ?
C31 C30 C32 109.9(2) . . ?
C25 C30 H30 107.5 . . ?
C31 C30 H30 107.5 . . ?
C32 C30 H30 107.5 . . ?
C30 C31 H31A 109.5 . . ?
C30 C31 H31B 109.5 . . ?
H31A C31 H31B 109.5 . . ?
C30 C31 H31C 109.5 . . ?
H31A C31 H31C 109.5 . . ?
H31B C31 H31C 109.5 . . ?
C30 C32 H32A 109.5 . . ?
C30 C32 H32B 109.5 . . ?
H32A C32 H32B 109.5 . . ?
C30 C32 H32C 109.5 . . ?
H32A C32 H32C 109.5 . . ?
H32B C32 H32C 109.5 . . ?
C29 C33 C35 113.5(2) . . ?
C29 C33 C34 109.9(2) . . ?
C35 C33 C34 109.6(2) . . ?
C29 C33 H33 107.9 . . ?
C35 C33 H33 107.9 . . ?
C34 C33 H33 107.9 . . ?
C33 C34 H34A 109.5 . . ?
C33 C34 H34B 109.5 . . ?
H34A C34 H34B 109.5 . . ?
C33 C34 H34C 109.5 . . ?
H34A C34 H34C 109.5 . . ?
H34B C34 H34C 109.5 . . ?
C33 C35 H35A 109.5 . . ?
C33 C35 H35B 109.5 . . ?
H35A C35 H35B 109.5 . . ?
C33 C35 H35C 109.5 . . ?
H35A C35 H35C 109.5 . . ?
H35B C35 H35C 109.5 . . ?
C13 N1 C14 111.0(2) . . ?
C13 N1 C1 127.9(2) . . ?
C14 N1 C1 121.1(2) . . ?
C13 N2 C15 112.7(2) . . ?
C13 N2 C16 117.0(2) . . ?
C15 N2 C16 130.2(2) . . ?
C16 N3 C20 119.4(2) . . ?
C16 N3 Ni1 119.90(16) . . ?
C20 N3 Ni1 120.51(17) . . ?
C21 N4 C22 112.8(2) . . ?
C21 N4 C20 116.5(2) . . ?
C22 N4 C20 130.7(2) . . ?
C21 N5 C23 111.3(2) . . ?
C21 N5 C24 127.5(2) . . ?
C23 N5 C24 121.2(2) . . ?
F3 P1 F5 90.65(10) . . ?
F3 P1 F4 90.70(9) . . ?
F5 P1 F4 90.68(9) . . ?
F3 P1 F1 90.54(9) . . ?
F5 P1 F1 90.27(9) . . ?
F4 P1 F1 178.44(10) . . ?
F3 P1 F2 90.12(9) . . ?
F5 P1 F2 179.23(10) . . ?
F4 P1 F2 89.33(8) . . ?
F1 P1 F2 89.71(9) . . ?
F3 P1 F6 179.62(11) . . ?
F5 P1 F6 89.58(9) . . ?
F4 P1 F6 89.61(9) . . ?
F1 P1 F6 89.16(9) . . ?
F2 P1 F6 89.65(9) . . ?
N3 Ni1 C13 81.46(9) . . ?
N3 Ni1 C21 80.92(9) . . ?
C13 Ni1 C21 162.36(10) . . ?
N3 Ni1 Br1 179.64(7) . . ?
C13 Ni1 Br1 98.24(7) . . ?
C21 Ni1 Br1 99.38(7) . . ?

loop_
_geom_bond_atom_site_label_1
_geom_bond_atom_site_label_2
_geom_bond_distance
_geom_bond_site_symmetry_2
_geom_bond_publ_flag
C1 C6 1.398(3) . ?
C1 C2 1.399(4) . ?
C1 N1 1.450(3) . ?
C2 C3 1.394(4) . ?
C2 C7 1.518(3) . ?
C3 C4 1.383(4) . ?
C3 H3 0.9500 . ?
C4 C5 1.378(4) . ?
C4 H4 0.9500 . ?
C5 C6 1.395(4) . ?
C5 H5 0.9500 . ?
C6 C10 1.521(4) . ?
C7 C8 1.521(4) . ?
C7 C9 1.528(4) . ?
C7 H7 1.0000 . ?
C8 H8A 0.9800 . ?
C8 H8B 0.9800 . ?
C8 H8C 0.9800 . ?
C9 H9A 0.9800 . ?
C9 H9B 0.9800 . ?
C9 H9C 0.9800 . ?
C10 C12 1.526(4) . ?
C10 C11 1.530(4) . ?
C10 H10 1.0000 . ?
C11 H11A 0.9800 . ?
C11 H11B 0.9800 . ?
C11 H11C 0.9800 . ?
C12 H12A 0.9800 . ?
C12 H12B 0.9800 . ?
C12 H12C 0.9800 . ?
C13 N1 1.347(3) . ?
C13 N2 1.377(3) . ?
C13 Ni1 1.925(2) . ?
C14 C15 1.339(4) . ?
C14 N1 1.401(3) . ?
C14 H14 0.9500 . ?
C15 N2 1.380(3) . ?
C15 H15 0.9500 . ?
C16 N3 1.334(3) . ?
C16 C17 1.373(3) . ?
C16 N2 1.399(3) . ?
C17 C18 1.388(4) . ?
C17 H17 0.9500 . ?
C18 C19 1.384(4) . ?
C18 H18 0.9500 . ?
C19 C20 1.376(3) . ?
C19 H19 0.9500 . ?
C20 N3 1.336(3) . ?
C20 N4 1.403(3) . ?
C21 N5 1.345(3) . ?
C21 N4 1.376(3) . ?
C21 Ni1 1.925(2) . ?
C22 C23 1.347(4) . ?
C22 N4 1.378(3) . ?
C22 H22 0.9500 . ?
C23 N5 1.401(3) . ?
C23 H23 0.9500 . ?
C24 C25 1.394(4) . ?
C24 C29 1.397(3) . ?
C24 N5 1.452(3) . ?
C25 C26 1.393(4) . ?
C25 C30 1.525(3) . ?
C26 C27 1.385(4) . ?
C26 H26 0.9500 . ?
C27 C28 1.376(4) . ?
C27 H27 0.9500 . ?
C28 C29 1.394(4) . ?
C28 H28 0.9500 . ?
C29 C33 1.525(4) . ?
C30 C31 1.530(4) . ?
C30 C32 1.536(4) . ?
C30 H30 1.0000 . ?
C31 H31A 0.9800 . ?
C31 H31B 0.9800 . ?
C31 H31C 0.9800 . ?
C32 H32A 0.9800 . ?
C32 H32B 0.9800 . ?
C32 H32C 0.9800 . ?
C33 C35 1.534(4) . ?
C33 C34 1.535(4) . ?
C33 H33 1.0000 . ?
C34 H34A 0.9800 . ?
C34 H34B 0.9800 . ?
C34 H34C 0.9800 . ?
C35 H35A 0.9800 . ?
C35 H35B 0.9800 . ?
C35 H35C 0.9800 . ?
N3 Ni1 1.8667(19) . ?
F1 P1 1.6047(17) . ?
F2 P1 1.6065(16) . ?
F3 P1 1.5883(16) . ?
F4 P1 1.6003(16) . ?
F5 P1 1.5973(17) . ?
F6 P1 1.6112(16) . ?
Ni1 Br1 2.2746(4) . ?

loop_
_geom_torsion_atom_site_label_1
_geom_torsion_atom_site_label_2
_geom_torsion_atom_site_label_3
_geom_torsion_atom_site_label_4
_geom_torsion
_geom_torsion_site_symmetry_1
_geom_torsion_site_symmetry_2
_geom_torsion_site_symmetry_3
_geom_torsion_site_symmetry_4
_geom_torsion_publ_flag
C6 C1 C2 C3 0.3(4) . . . . ?
N1 C1 C2 C3 177.0(2) . . . . ?
C6 C1 C2 C7 -179.0(2) . . . . ?
N1 C1 C2 C7 -2.3(4) . . . . ?
C1 C2 C3 C4 -1.2(4) . . . . ?
C7 C2 C3 C4 178.2(3) . . . . ?
C2 C3 C4 C5 0.9(4) . . . . ?
C3 C4 C5 C6 0.4(4) . . . . ?
C4 C5 C6 C1 -1.2(4) . . . . ?
C4 C5 C6 C10 176.5(3) . . . . ?
C2 C1 C6 C5 0.8(4) . . . . ?
N1 C1 C6 C5 -175.9(2) . . . . ?
C2 C1 C6 C10 -176.8(2) . . . . ?
N1 C1 C6 C10 6.4(3) . . . . ?
C3 C2 C7 C8 -76.2(3) . . . . ?
C1 C2 C7 C8 103.1(3) . . . . ?
C3 C2 C7 C9 47.4(3) . . . . ?
C1 C2 C7 C9 -133.3(3) . . . . ?
C5 C6 C10 C12 37.3(4) . . . . ?
C1 C6 C10 C12 -145.1(3) . . . . ?
C5 C6 C10 C11 -86.3(3) . . . . ?
C1 C6 C10 C11 91.2(3) . . . . ?
N1 C14 C15 N2 -0.3(3) . . . . ?
N3 C16 C17 C18 -0.7(4) . . . . ?
N2 C16 C17 C18 179.5(2) . . . . ?
C16 C17 C18 C19 -0.8(4) . . . . ?
C17 C18 C19 C20 0.8(4) . . . . ?
C18 C19 C20 N3 0.8(4) . . . . ?
C18 C19 C20 N4 -179.2(2) . . . . ?
N4 C22 C23 N5 0.3(3) . . . . ?
C29 C24 C25 C26 2.0(4) . . . . ?
N5 C24 C25 C26 -176.4(2) . . . . ?
C29 C24 C25 C30 -177.4(2) . . . . ?
N5 C24 C25 C30 4.1(4) . . . . ?
C24 C25 C26 C27 -0.7(4) . . . . ?
C30 C25 C26 C27 178.8(2) . . . . ?
C25 C26 C27 C28 -0.8(4) . . . . ?
C26 C27 C28 C29 1.1(4) . . . . ?
C27 C28 C29 C24 0.2(4) . . . . ?
C27 C28 C29 C33 -175.7(2) . . . . ?
C25 C24 C29 C28 -1.8(4) . . . . ?
N5 C24 C29 C28 176.6(2) . . . . ?
C25 C24 C29 C33 174.1(2) . . . . ?
N5 C24 C29 C33 -7.5(3) . . . . ?
C26 C25 C30 C31 -30.6(4) . . . . ?
C24 C25 C30 C31 148.9(3) . . . . ?
C26 C25 C30 C32 93.6(3) . . . . ?
C24 C25 C30 C32 -87.0(3) . . . . ?
C28 C29 C33 C35 -27.7(4) . . . . ?
C24 C29 C33 C35 156.7(2) . . . . ?
C28 C29 C33 C34 95.5(3) . . . . ?
C24 C29 C33 C34 -80.2(3) . . . . ?
N2 C13 N1 C14 -0.3(3) . . . . ?
Ni1 C13 N1 C14 174.4(3) . . . . ?
N2 C13 N1 C1 178.5(2) . . . . ?
Ni1 C13 N1 C1 -6.8(5) . . . . ?
C15 C14 N1 C13 0.4(3) . . . . ?
C15 C14 N1 C1 -178.5(2) . . . . ?
C6 C1 N1 C13 -97.4(3) . . . . ?
C2 C1 N1 C13 85.7(3) . . . . ?
C6 C1 N1 C14 81.3(3) . . . . ?
C2 C1 N1 C14 -95.6(3) . . . . ?
N1 C13 N2 C15 0.1(3) . . . . ?
Ni1 C13 N2 C15 -176.58(17) . . . . ?
N1 C13 N2 C16 176.2(2) . . . . ?
Ni1 C13 N2 C16 -0.5(3) . . . . ?
C14 C15 N2 C13 0.1(3) . . . . ?
C14 C15 N2 C16 -175.3(2) . . . . ?
N3 C16 N2 C13 1.8(3) . . . . ?
C17 C16 N2 C13 -178.4(2) . . . . ?
N3 C16 N2 C15 177.0(2) . . . . ?
C17 C16 N2 C15 -3.2(4) . . . . ?
C17 C16 N3 C20 2.1(4) . . . . ?
N2 C16 N3 C20 -178.0(2) . . . . ?
C17 C16 N3 Ni1 177.83(19) . . . . ?
N2 C16 N3 Ni1 -2.3(3) . . . . ?
C19 C20 N3 C16 -2.2(4) . . . . ?
N4 C20 N3 C16 177.7(2) . . . . ?
C19 C20 N3 Ni1 -177.87(19) . . . . ?
N4 C20 N3 Ni1 2.1(3) . . . . ?
N5 C21 N4 C22 -0.1(3) . . . . ?
Ni1 C21 N4 C22 178.39(17) . . . . ?
N5 C21 N4 C20 -179.1(2) . . . . ?
Ni1 C21 N4 C20 -0.6(3) . . . . ?
C23 C22 N4 C21 -0.1(3) . . . . ?
C23 C22 N4 C20 178.7(2) . . . . ?
N3 C20 N4 C21 -0.9(3) . . . . ?
C19 C20 N4 C21 179.1(2) . . . . ?
N3 C20 N4 C22 -179.6(2) . . . . ?
C19 C20 N4 C22 0.3(4) . . . . ?
N4 C21 N5 C23 0.3(3) . . . . ?
Ni1 C21 N5 C23 -177.3(3) . . . . ?
N4 C21 N5 C24 178.0(2) . . . . ?
Ni1 C21 N5 C24 0.4(5) . . . . ?
C22 C23 N5 C21 -0.4(3) . . . . ?
C22 C23 N5 C24 -178.3(2) . . . . ?
C25 C24 N5 C21 -79.7(3) . . . . ?
C29 C24 N5 C21 101.8(3) . . . . ?
C25 C24 N5 C23 97.8(3) . . . . ?
C29 C24 N5 C23 -80.7(3) . . . . ?
C16 N3 Ni1 C13 1.69(19) . . . . ?
C20 N3 Ni1 C13 177.3(2) . . . . ?
C16 N3 Ni1 C21 -177.6(2) . . . . ?
C20 N3 Ni1 C21 -1.99(19) . . . . ?
N1 C13 Ni1 N3 -175.0(3) . . . . ?
N2 C13 Ni1 N3 -0.55(17) . . . . ?
N1 C13 Ni1 C21 -172.7(3) . . . . ?
N2 C13 Ni1 C21 1.7(4) . . . . ?
N1 C13 Ni1 Br1 5.2(3) . . . . ?
N2 C13 Ni1 Br1 179.66(16) . . . . ?
N5 C21 Ni1 N3 178.8(3) . . . . ?
N4 C21 Ni1 N3 1.30(17) . . . . ?
N5 C21 Ni1 C13 176.5(3) . . . . ?
N4 C21 Ni1 C13 -1.0(5) . . . . ?
N5 C21 Ni1 Br1 -1.4(3) . . . . ?
N4 C21 Ni1 Br1 -178.91(16) . . . . ?
